data_1512926
loop_
_publ_author_name
'Timothy J. Boyle'
'Leigh Anna M. Ottley'
'Todd M. Alam'
'Mark A. Rodriguez'
'Pin Yang'
'Sarah K. Mcintyre'

_publ_section_title
;
 Structural characterization of methanol substituted lanthanum halides
;
_journal_issue 7
_journal_name_full Polyhedron
_journal_page_first 1784
_journal_page_last 1795
_journal_paper_doi 10.1016/j.poly.2010.02.027
_journal_volume 29
_journal_year 2010
_chemical_formula_moiety 'C5.75 H20 Br2.25 La O5.75, C4.25 H16 Br3.75 La O4.25'
_chemical_formula_sum 'C5 H20 Br3 La O5'
_chemical_formula_weight 537.84
_chemical_name_systematic
; 
 ? 
;
_space_group_IT_number 7
_symmetry_cell_setting monoclinic
_symmetry_space_group_name_Hall 'P -2yc'
_symmetry_space_group_name_H-M 'P 1 c 1'
_atom_sites_solution_hydrogens geom
_atom_sites_solution_primary direct
_atom_sites_solution_secondary difmap
_audit_creation_method SHELXL-97
_cell_angle_alpha 90.00
_cell_angle_beta 106.532(2)
_cell_angle_gamma 90.00
_cell_formula_units_Z 4
_cell_length_a 10.1803(16)
_cell_length_b 14.794(2)
_cell_length_c 10.6387(17)
_cell_measurement_reflns_used 200
_cell_measurement_temperature 173(2)
_cell_measurement_theta_max 28.10
_cell_measurement_theta_min 1.38
_cell_volume 1536.0(4)
_computing_cell_refinement 'Bruker SMART'
_computing_data_collection 'Bruker SMART'
_computing_data_reduction 'Bruker SAINT'
_computing_molecular_graphics 'Bruker SHELXTL'
_computing_publication_material 'Bruker SHELXTL'
_computing_structure_refinement 'SHELXL-97 (Sheldrick, 1997)'
_computing_structure_solution 'SHELXS-97 (Sheldrick, 1990)'
_diffrn_ambient_temperature 173(2)
_diffrn_measured_fraction_theta_full 1.000
_diffrn_measured_fraction_theta_max 1.000
_diffrn_measurement_device_type 'CCD area detector'
_diffrn_measurement_method 'phi and omega scans'
_diffrn_radiation_monochromator graphite
_diffrn_radiation_source 'fine-focus sealed tube'
_diffrn_radiation_type MoK\a
_diffrn_radiation_wavelength 0.71073
_diffrn_reflns_av_R_equivalents 0.0228
_diffrn_reflns_av_sigmaI/netI 0.0347
_diffrn_reflns_limit_h_max 12
_diffrn_reflns_limit_h_min -12
_diffrn_reflns_limit_k_max 17
_diffrn_reflns_limit_k_min -17
_diffrn_reflns_limit_l_max 12
_diffrn_reflns_limit_l_min -12
_diffrn_reflns_number 10742
_diffrn_reflns_theta_full 25.00
_diffrn_reflns_theta_max 25.00
_diffrn_reflns_theta_min 1.38
_exptl_absorpt_coefficient_mu 10.581
_exptl_absorpt_correction_T_max 0.4848
_exptl_absorpt_correction_T_min 0.3600
_exptl_absorpt_correction_type empirical
_exptl_absorpt_process_details SADABS
_exptl_crystal_colour colorless
_exptl_crystal_density_diffrn 2.326
_exptl_crystal_density_method 'not measured'
_exptl_crystal_description fiber
_exptl_crystal_F_000 1004
_exptl_crystal_size_max 0.40
_exptl_crystal_size_mid 0.10
_exptl_crystal_size_min 0.08
_refine_diff_density_max 0.833
_refine_diff_density_min -0.361
_refine_diff_density_rms 0.107
_refine_ls_abs_structure_details 'Flack H D (1983), Acta Cryst. A39, 876-881'
_refine_ls_abs_structure_Flack 10(10)
_refine_ls_extinction_method none
_refine_ls_goodness_of_fit_ref 1.051
_refine_ls_hydrogen_treatment constr
_refine_ls_matrix_type full
_refine_ls_number_parameters 283
_refine_ls_number_reflns 5269
_refine_ls_number_restraints 3
_refine_ls_restrained_S_all 1.051
_refine_ls_R_factor_all 0.0257
_refine_ls_R_factor_gt 0.0237
_refine_ls_shift/su_max 0.014
_refine_ls_shift/su_mean 0.000
_refine_ls_structure_factor_coef Fsqd
_refine_ls_weighting_details 'calc w=1/[\s^2^(Fo^2^)+(0.0214P)^2^+1.0542P] where P=(Fo^2^+2Fc^2^)/3'
_refine_ls_weighting_scheme calc
_refine_ls_wR_factor_gt 0.0494
_refine_ls_wR_factor_ref 0.0521
_reflns_number_gt 5051
_reflns_number_total 5269
_reflns_threshold_expression >2sigma(I)
_cod_data_source_file 2010-1784.cif
_cod_data_source_block 7sp212p
_cod_depositor_comments
;

  The following markup was applied to this entry, as discussed with
  the corresponding author T. J. Boyle:

  a) disordered fragments (Br3, C7, O7) and (Br7, C3, O3) were
  assigned to two distinct disorder groups 1 and 2, as is described in
  the original paper;

  b) _atom_site_attached_hydrogens were added and hydrogen count 3 was
  set for C3 and C7, and hydrogen count 1 for O3 and O7, to agree with
  the chemical nature of the moyety and as described in the original
  paper text.

  c) The _chemical_formula_sum was changed to 'C10 H36 Br6 La2 O10';
  this value can be obtained from the coordinates *without* taking
  _atom_site_attached_hydrogens into account. This formula was chosen
  because it i) corresponds to the _chemical_formula_moiety provided
  by the authors and ii) matches the formula of compound 4 in the
  Table 2 of the original paper.

  Saulius Gra\<zulis
  2013-12-06
;
_cod_original_sg_symbol_H-M Pc
_cod_original_formula_sum 'C10 H38 Br6 La2 O10'
_cod_database_code 1512926

loop_
_symmetry_equiv_pos_as_xyz
'x, y, z'
'x, -y, z+1/2'

loop_
_atom_site_disorder_group
_atom_site_attached_hydrogens
_atom_site_label
_atom_site_type_symbol
_atom_site_fract_x
_atom_site_fract_y
_atom_site_fract_z
_atom_site_U_iso_or_equiv
_atom_site_adp_type
_atom_site_occupancy
_atom_site_symmetry_multiplicity
_atom_site_calc_flag
_atom_site_refinement_flags
. 0 La1 La 0.78494(3) 0.33284(2) 0.21405(3) 0.02497(9) Uani 1 1 d .
. 0 La2 La 0.21722(3) 0.18252(2) 0.79055(3) 0.02306(9) Uani 1 1 d .
. 0 Br1 Br 0.50091(6) 0.37759(5) 0.21633(7) 0.03126(16) Uani 1 1 d .
. 0 Br2 Br 0.98715(7) 0.43330(5) 0.42671(7) 0.03284(16) Uani 1 1 d .
1 0 Br3 Br 0.6800(4) 0.3064(3) -0.0741(5) 0.0468(10) Uani 0.25 1 d P
. 0 Br4 Br 0.32674(6) 0.14419(5) 1.07854(6) 0.02611(15) Uani 1 1 d .
. 0 Br5 Br -0.02505(7) 0.30900(4) 0.74501(7) 0.03208(16) Uani 1 1 d .
. 0 Br6 Br 0.05942(7) 0.08979(5) 0.53787(7) 0.03404(17) Uani 1 1 d .
2 0 Br7 Br 0.51097(10) 0.16102(7) 0.77685(9) 0.0292(2) Uani 0.75 1 d P
. 0 C1 C 0.6914(8) 0.2025(5) 0.4714(8) 0.0398(18) Uani 1 1 d .
. 0 H1A H 0.5982 0.2120 0.4143 0.060 Uiso 1 1 calc R
. 0 H1B H 0.6935 0.2139 0.5626 0.060 Uiso 1 1 calc R
. 0 H1C H 0.7195 0.1400 0.4626 0.060 Uiso 1 1 calc R
. 0 C2 C 0.6592(8) 0.5514(6) 0.0625(9) 0.066(3) Uani 1 1 d .
. 0 H2A H 0.6789 0.5627 -0.0211 0.098 Uiso 1 1 calc R
. 0 H2B H 0.6528 0.6091 0.1056 0.098 Uiso 1 1 calc R
. 0 H2C H 0.5722 0.5188 0.0464 0.098 Uiso 1 1 calc R
2 3 C3 C 0.6761(11) 0.3773(7) -0.1395(10) 0.045(3) Uani 0.75 1 d P
. 0 C4 C 1.1161(7) 0.3735(5) 0.1444(8) 0.043(2) Uani 1 1 d .
. 0 H4A H 1.1419 0.4362 0.1334 0.065 Uiso 1 1 calc R
. 0 H4B H 1.1591 0.3333 0.0944 0.065 Uiso 1 1 calc R
. 0 H4C H 1.1471 0.3572 0.2375 0.065 Uiso 1 1 calc R
. 0 C5 C 1.0336(9) 0.1576(5) 0.1979(9) 0.048(2) Uani 1 1 d .
. 0 H5A H 1.0090 0.1796 0.1073 0.072 Uiso 1 1 calc R
. 0 H5B H 1.0120 0.0931 0.1983 0.072 Uiso 1 1 calc R
. 0 H5C H 1.1319 0.1666 0.2387 0.072 Uiso 1 1 calc R
. 0 C6 C 0.6845(8) 0.0924(5) 0.1489(10) 0.059(3) Uani 1 1 d .
. 0 H6A H 0.7011 0.0817 0.0638 0.088 Uiso 1 1 calc R
. 0 H6B H 0.6080 0.0546 0.1564 0.088 Uiso 1 1 calc R
. 0 H6C H 0.7670 0.0771 0.2193 0.088 Uiso 1 1 calc R
1 3 C7 C 0.529(4) 0.109(2) 0.741(4) 0.064(11) Uiso 0.25 1 d PD
. 0 C8 C 0.3756(7) -0.0425(5) 0.8924(7) 0.0382(18) Uani 1 1 d .
. 0 H8A H 0.4634 -0.0385 0.8720 0.057 Uiso 1 1 calc R
. 0 H8B H 0.3455 -0.1057 0.8866 0.057 Uiso 1 1 calc R
. 0 H8C H 0.3865 -0.0199 0.9813 0.057 Uiso 1 1 calc R
. 0 C9 C -0.1115(7) 0.0955(5) 0.8268(8) 0.0397(19) Uani 1 1 d .
. 0 H9A H -0.1467 0.1552 0.8405 0.060 Uiso 1 1 calc R
. 0 H9B H -0.1424 0.0506 0.8800 0.060 Uiso 1 1 calc R
. 0 H9C H -0.1457 0.0790 0.7340 0.060 Uiso 1 1 calc R
. 0 C10 C 0.3031(7) 0.4201(4) 0.8671(7) 0.0372(18) Uani 1 1 d .
. 0 H10A H 0.3603 0.4330 0.8092 0.056 Uiso 1 1 calc R
. 0 H10B H 0.3313 0.4588 0.9449 0.056 Uiso 1 1 calc R
. 0 H10C H 0.2069 0.4320 0.8204 0.056 Uiso 1 1 calc R
. 0 C11 C 0.3154(8) 0.3075(7) 0.5288(9) 0.057(3) Uani 1 1 d .
. 0 H11A H 0.4097 0.2930 0.5787 0.086 Uiso 1 1 calc R
. 0 H11B H 0.3103 0.3707 0.5001 0.086 Uiso 1 1 calc R
. 0 H11C H 0.2869 0.2679 0.4520 0.086 Uiso 1 1 calc R
. 0 O1 O 0.7845(4) 0.2638(3) 0.4339(4) 0.0279(10) Uani 1 1 d .
. 0 H1 H 0.8553 0.2704 0.4971 0.042 Uiso 1 1 calc R
. 0 O2 O 0.7672(5) 0.4980(3) 0.1455(5) 0.0453(14) Uani 1 1 d .
. 0 H2 H 0.8403 0.5281 0.1654 0.068 Uiso 1 1 calc R
2 1 O3 O 0.6747(11) 0.3207(7) -0.0257(10) 0.053(3) Uiso 0.75 1 d P
. 0 O4 O 0.9705(5) 0.3645(4) 0.0975(6) 0.0534(16) Uani 1 1 d .
. 0 H4 H 0.9505 0.3120 0.0682 0.080 Uiso 1 1 calc R
. 0 O5 O 0.9568(5) 0.2070(3) 0.2709(4) 0.0311(11) Uani 1 1 d .
. 0 H5 H 0.9810 0.1900 0.3495 0.047 Uiso 1 1 calc R
. 0 O6 O 0.6515(5) 0.1851(3) 0.1592(5) 0.0396(13) Uani 1 1 d .
. 0 H6 H 0.5727 0.1892 0.1691 0.059 Uiso 1 1 calc R
1 1 O7 O 0.456(2) 0.1728(13) 0.7916(19) 0.023(5) Uiso 0.25 1 d PD
. 0 O8 O 0.2756(5) 0.0107(3) 0.8008(4) 0.0312(11) Uani 1 1 d .
. 0 H8 H 0.2533 -0.0152 0.7275 0.047 Uiso 1 1 calc R
. 0 O9 O 0.0336(4) 0.0977(3) 0.8644(5) 0.0332(11) Uani 1 1 d .
. 0 H9 H 0.0645 0.0586 0.9225 0.050 Uiso 1 1 calc R
. 0 O10 O 0.3188(5) 0.3270(3) 0.9063(4) 0.0292(11) Uani 1 1 d .
. 0 H10 H 0.3640 0.3236 0.9856 0.044 Uiso 1 1 calc R
. 0 O11 O 0.2275(5) 0.2943(3) 0.6091(4) 0.0341(11) Uani 1 1 d .
. 0 H11 H 0.1520 0.3198 0.5748 0.051 Uiso 1 1 calc R

loop_
_atom_site_aniso_label
_atom_site_aniso_U_11
_atom_site_aniso_U_22
_atom_site_aniso_U_33
_atom_site_aniso_U_23
_atom_site_aniso_U_13
_atom_site_aniso_U_12
La1 0.01782(18) 0.0256(2) 0.0285(2) 0.00509(17) 0.00177(15) 0.00016(16)
La2 0.0272(2) 0.01915(19) 0.02062(19) 0.00113(16) 0.00320(15) 0.00178(16)
Br1 0.0209(3) 0.0340(4) 0.0357(4) -0.0049(3) 0.0029(3) 0.0024(3)
Br2 0.0276(3) 0.0302(4) 0.0359(4) 0.0021(3) 0.0013(3) -0.0038(3)
Br3 0.0377(19) 0.062(3) 0.043(2) -0.009(2) 0.0151(18) -0.0073(15)
Br4 0.0262(3) 0.0299(4) 0.0213(3) 0.0009(3) 0.0052(3) -0.0021(3)
Br5 0.0279(3) 0.0266(4) 0.0401(4) 0.0005(3) 0.0070(3) 0.0048(3)
Br6 0.0439(4) 0.0278(4) 0.0242(3) -0.0039(3) -0.0002(3) 0.0063(3)
Br7 0.0190(5) 0.0374(6) 0.0333(5) 0.0036(4) 0.0109(4) 0.0043(4)
C1 0.042(5) 0.035(4) 0.043(5) 0.008(4) 0.013(4) -0.005(3)
C2 0.038(5) 0.055(6) 0.083(7) 0.042(5) -0.017(5) -0.003(4)
C3 0.056(7) 0.038(6) 0.041(6) 0.023(5) 0.017(5) 0.004(5)
C4 0.028(4) 0.044(5) 0.058(5) 0.013(4) 0.013(4) 0.001(3)
C5 0.052(5) 0.044(5) 0.060(6) 0.000(4) 0.035(4) 0.014(4)
C6 0.046(5) 0.026(4) 0.099(8) -0.006(5) 0.013(5) 0.005(4)
C8 0.044(4) 0.034(4) 0.031(4) -0.001(3) 0.000(3) 0.014(3)
C9 0.021(4) 0.039(4) 0.051(5) 0.015(4) -0.002(3) -0.005(3)
C10 0.035(4) 0.026(4) 0.043(5) 0.002(3) -0.001(3) -0.001(3)
C11 0.040(5) 0.077(7) 0.063(6) 0.037(5) 0.028(4) 0.011(4)
O1 0.023(2) 0.030(3) 0.028(2) 0.004(2) 0.0016(19) -0.0036(19)
O2 0.026(3) 0.034(3) 0.064(4) 0.020(3) -0.005(3) -0.006(2)
O4 0.018(3) 0.084(4) 0.055(4) 0.029(3) 0.005(2) 0.000(3)
O5 0.031(3) 0.037(3) 0.025(2) 0.002(2) 0.008(2) 0.010(2)
O6 0.029(3) 0.027(3) 0.059(4) 0.001(2) 0.006(3) 0.002(2)
O8 0.036(3) 0.025(3) 0.028(2) 0.002(2) 0.001(2) 0.007(2)
O9 0.028(2) 0.036(3) 0.033(3) 0.014(2) 0.004(2) 0.004(2)
O10 0.030(3) 0.026(3) 0.025(3) 0.0007(19) -0.002(2) 0.0024(19)
O11 0.032(3) 0.040(3) 0.030(3) 0.010(2) 0.006(2) 0.002(2)

loop_
_atom_type_symbol
_atom_type_description
_atom_type_scat_dispersion_real
_atom_type_scat_dispersion_imag
_atom_type_scat_source
C C 0.0033 0.0016 'International Tables Vol C Tables 4.2.6.8 and 6.1.1.4'
H H 0.0000 0.0000 'International Tables Vol C Tables 4.2.6.8 and 6.1.1.4'
O O 0.0106 0.0060 'International Tables Vol C Tables 4.2.6.8 and 6.1.1.4'
Br Br -0.2901 2.4595 'International Tables Vol C Tables 4.2.6.8 and 6.1.1.4'
La La -0.2871 2.4523 'International Tables Vol C Tables 4.2.6.8 and 6.1.1.4'

loop_
_geom_angle_atom_site_label_1
_geom_angle_atom_site_label_2
_geom_angle_atom_site_label_3
_geom_angle
O3 La1 Br3 6.4(3)
O3 La1 Br1 82.4(2)
Br3 La1 Br1 88.44(8)
O3 La1 Br2 145.8(2)
Br3 La1 Br2 144.61(8)
Br1 La1 Br2 110.21(2)
O7 La2 Br4 84.5(5)
O7 La2 Br5 143.7(5)
Br4 La2 Br5 109.25(2)
O7 La2 Br6 104.7(5)
Br4 La2 Br6 140.10(2)
Br5 La2 Br6 86.32(2)
O7 La2 Br7 3.9(5)
Br4 La2 Br7 86.83(2)
Br5 La2 Br7 145.36(3)
Br6 La2 Br7 100.91(3)
O1 C1 H1A 109.5
O1 C1 H1B 109.5
H1A C1 H1B 109.5
O1 C1 H1C 109.5
H1A C1 H1C 109.5
H1B C1 H1C 109.5
O2 C2 H2A 109.5
O2 C2 H2B 109.5
H2A C2 H2B 109.5
O2 C2 H2C 109.5
H2A C2 H2C 109.5
H2B C2 H2C 109.5
O4 C4 H4A 109.5
O4 C4 H4B 109.5
H4A C4 H4B 109.5
O4 C4 H4C 109.5
H4A C4 H4C 109.5
H4B C4 H4C 109.5
O5 C5 H5A 109.5
O5 C5 H5B 109.5
H5A C5 H5B 109.5
O5 C5 H5C 109.5
H5A C5 H5C 109.5
H5B C5 H5C 109.5
O6 C6 H6A 109.5
O6 C6 H6B 109.5
H6A C6 H6B 109.5
O6 C6 H6C 109.5
H6A C6 H6C 109.5
H6B C6 H6C 109.5
O8 C8 H8A 109.5
O8 C8 H8B 109.5
H8A C8 H8B 109.5
O8 C8 H8C 109.5
H8A C8 H8C 109.5
H8B C8 H8C 109.5
O9 C9 H9A 109.5
O9 C9 H9B 109.5
H9A C9 H9B 109.5
O9 C9 H9C 109.5
H9A C9 H9C 109.5
H9B C9 H9C 109.5
O10 C10 H10A 109.5
O10 C10 H10B 109.5
H10A C10 H10B 109.5
O10 C10 H10C 109.5
H10A C10 H10C 109.5
H10B C10 H10C 109.5
O11 C11 H11A 109.5
O11 C11 H11B 109.5
H11A C11 H11B 109.5
O11 C11 H11C 109.5
H11A C11 H11C 109.5
H11B C11 H11C 109.5
C1 O1 H1 109.5
C2 O2 H2 109.5
C3 O3 La1 134.0(7)
C4 O4 H4 109.5
C5 O5 H5 109.5
C6 O6 H6 109.5
C7 O7 La2 133(2)
C8 O8 H8 109.5
C9 O9 H9 109.5
C10 O10 H10 109.5
C11 O11 H11 109.5

loop_
_geom_bond_atom_site_label_1
_geom_bond_atom_site_label_2
_geom_bond_distance
La1 O3 2.484(10)
La1 Br3 2.971(5)
La1 Br1 2.9731(8)
La1 Br2 2.9857(8)
La2 O7 2.43(2)
La2 Br4 3.0012(9)
La2 Br5 3.0230(8)
La2 Br6 3.0384(8)
La2 Br7 3.0518(13)
C1 O1 1.447(8)
C1 H1A 0.9800
C1 H1B 0.9800
C1 H1C 0.9800
C2 O2 1.435(9)
C2 H2A 0.9800
C2 H2B 0.9800
C2 H2C 0.9800
C3 O3 1.475(13)
C4 O4 1.430(8)
C4 H4A 0.9800
C4 H4B 0.9800
C4 H4C 0.9800
C5 O5 1.446(8)
C5 H5A 0.9800
C5 H5B 0.9800
C5 H5C 0.9800
C6 O6 1.424(9)
C6 H6A 0.9800
C6 H6B 0.9800
C6 H6C 0.9800
C7 O7 1.406(10)
C8 O8 1.429(7)
C8 H8A 0.9800
C8 H8B 0.9800
C8 H8C 0.9800
C9 O9 1.417(7)
C9 H9A 0.9800
C9 H9B 0.9800
C9 H9C 0.9800
C10 O10 1.435(8)
C10 H10A 0.9800
C10 H10B 0.9800
C10 H10C 0.9800
C11 O11 1.416(9)
C11 H11A 0.9800
C11 H11B 0.9800
C11 H11C 0.9800
O1 H1 0.8400
O2 H2 0.8400
O4 H4 0.8400
O5 H5 0.8400
O6 H6 0.8400
O8 H8 0.8400
O9 H9 0.8400
O10 H10 0.8400
O11 H11 0.8400
